data_7135066
loop_
_publ_author_name
'Xiao, Yao'
'Pan, Xue-Lan'
'Cao, Xiang-Jian'
'Qi, Xin'
'Qiu, Sheng-Qi'
'Yu, Zhen-Qiang'

_publ_section_title
;
 A room temperature nematic luminescent liquid crystal: a FRET donor for
 amplified circularly polarized luminescence.
;
_journal_issue 91
_journal_name_full 'Chemical communications (Cambridge, England)'
_journal_page_first 17922
_journal_page_last 17925
_journal_paper_doi 10.1039/d5cc04827c
_journal_volume 61
_journal_year 2025
_chemical_absolute_configuration ad
_chemical_formula_moiety 'C25 H31 N O2'
_chemical_formula_sum 'C25 H31 N O2'
_chemical_formula_weight 377.51
_space_group_crystal_system monoclinic
_space_group_IT_number 9
_space_group_name_Hall 'C -2yc'
_space_group_name_H-M_alt 'C 1 c 1'
_atom_sites_solution_hydrogens geom
_atom_sites_solution_primary dual
_audit_creation_date 2024-03-13
_audit_creation_method
;
Olex2 1.5
(compiled 2022.04.07 svn.rca3783a0 for OlexSys, GUI svn.r6498)
;
_audit_update_record
;
2025-08-20 deposited with the CCDC.	2025-10-03 downloaded from the CCDC.
;
_cell_angle_alpha 90
_cell_angle_beta 94.133(4)
_cell_angle_gamma 90
_cell_formula_units_Z 4
_cell_length_a 45.525(5)
_cell_length_b 7.0641(7)
_cell_length_c 6.6022(7)
_cell_measurement_reflns_used 4590
_cell_measurement_temperature 144.00
_cell_measurement_theta_max 26.15
_cell_measurement_theta_min 2.69
_cell_volume 2117.7(4)
_computing_cell_refinement 'SAINT V8.40B (Bruker, 2019)'
_computing_data_collection 'APEX5 V2023.9-2 (Bruker, 2023)'
_computing_data_reduction 'SAINT V8.40B (Bruker, 2019)'
_computing_molecular_graphics 'Olex2 1.5 (Dolomanov et al., 2009)'
_computing_publication_material 'Olex2 1.5 (Dolomanov et al., 2009)'
_computing_structure_refinement 'SHELXL 2019/3 (Sheldrick, 2015)'
_computing_structure_solution 'SHELXT 2018/2 (Sheldrick, 2018)'
_diffrn_ambient_temperature 144.00
_diffrn_detector CPAD
_diffrn_detector_area_resol_mean 7.41
_diffrn_detector_type 'Bruker PHOTON II'
_diffrn_measured_fraction_theta_full 0.997
_diffrn_measured_fraction_theta_max 0.995
_diffrn_measurement_device 'four-circle diffractometer'
_diffrn_measurement_device_type 'Bruker D8 VENTURE TXS PHOTON II'
_diffrn_measurement_method '\w and \f shutterless scans'
_diffrn_measurement_specimen_support 'nylon loop'
_diffrn_radiation_monochromator 'Helios Multi-layer Optic'
_diffrn_radiation_probe x-ray
_diffrn_radiation_type MoK\a
_diffrn_radiation_wavelength 0.71073
_diffrn_reflns_av_R_equivalents 0.1088
_diffrn_reflns_av_unetI/netI 0.0667
_diffrn_reflns_Laue_measured_fraction_full 0.997
_diffrn_reflns_Laue_measured_fraction_max 0.995
_diffrn_reflns_limit_h_max 58
_diffrn_reflns_limit_h_min -58
_diffrn_reflns_limit_k_max 9
_diffrn_reflns_limit_k_min -9
_diffrn_reflns_limit_l_max 8
_diffrn_reflns_limit_l_min -8
_diffrn_reflns_number 33984
_diffrn_reflns_point_group_measured_fraction_full 0.998
_diffrn_reflns_point_group_measured_fraction_max 0.993
_diffrn_reflns_theta_full 25.242
_diffrn_reflns_theta_max 27.541
_diffrn_reflns_theta_min 2.691
_diffrn_source TXS
_diffrn_source_current 1.4
_diffrn_source_power 0.07
_diffrn_source_type 'Rotaing Anode'
_diffrn_source_voltage 50.0
_diffrn_standards_number 0
_exptl_absorpt_coefficient_mu 0.074
_exptl_absorpt_correction_T_max 0.7456
_exptl_absorpt_correction_T_min 0.6775
_exptl_absorpt_correction_type multi-scan
_exptl_absorpt_process_details
;
SADABS-2016/2 (Bruker,2016/2) was used for absorption correction.
wR2(int) was 0.1381 before and 0.0892 after correction.
The Ratio of minimum to maximum transmission is 0.9087.
The \l/2 correction factor is Not present.
;
_exptl_crystal_density_diffrn 1.184
_exptl_crystal_description block
_exptl_crystal_F_000 816
_exptl_crystal_size_max 0.12
_exptl_crystal_size_mid 0.1
_exptl_crystal_size_min 0.08
_refine_diff_density_max 0.252
_refine_diff_density_min -0.248
_refine_diff_density_rms 0.054
_refine_ls_abs_structure_details
;
 Flack x determined using 1327 quotients [(I+)-(I-)]/[(I+)+(I-)]
 (Parsons, Flack and Wagner, Acta Cryst. B69 (2013) 249-259).
;
_refine_ls_abs_structure_Flack 0.5(10)
_refine_ls_extinction_method none
_refine_ls_goodness_of_fit_ref 1.051
_refine_ls_hydrogen_treatment constr
_refine_ls_matrix_type full
_refine_ls_number_parameters 255
_refine_ls_number_reflns 4874
_refine_ls_number_restraints 2
_refine_ls_restrained_S_all 1.051
_refine_ls_R_factor_all 0.0932
_refine_ls_R_factor_gt 0.0642
_refine_ls_shift/su_max 0.000
_refine_ls_shift/su_mean 0.000
_refine_ls_structure_factor_coef Fsqd
_refine_ls_weighting_details 'w=1/[\s^2^(Fo^2^)+(0.0703P)^2^+2.0335P] where P=(Fo^2^+2Fc^2^)/3'
_refine_ls_weighting_scheme calc
_refine_ls_wR_factor_gt 0.1498
_refine_ls_wR_factor_ref 0.1680
_reflns_Friedel_coverage 0.995
_reflns_Friedel_fraction_full 0.998
_reflns_Friedel_fraction_max 0.991
_reflns_number_gt 3454
_reflns_number_total 4874
_reflns_threshold_expression 'I > 2\s(I)'
_cod_data_source_file d5cc04827c2.cif
_cod_data_source_block mo_240222c_yzq_xy_5c_0m
_cod_depositor_comments
;
The following automatic conversions were performed:

data item '_diffrn_radiation_probe' value 'X-ray' was changed to
'x-ray' in accordance with the
/home/data/users/saulius/crontab/automatic-downloads/rss-feeds/RSC/lib/dictionaries/cif_core.dic
dictionary named 'cif_core.dic' version 2.4.2 last updated on
2011-04-26.

Automatic conversion script
Id: cif_fix_values 8170 2020-07-09 18:12:32Z antanas 

 Adding full bibliography for 7135066.cif.
;
_cod_database_code 7135066
_shelx_shelxl_version_number 2019/3
_shelx_space_group_comment
;
The symmetry employed for this shelxl refinement is uniquely defined
by the following loop, which should always be used as a source of
symmetry information in preference to the above space-group names.
They are only intended as comments.
;
_shelx_estimated_absorpt_t_max 0.994
_shelx_estimated_absorpt_t_min 0.991
_olex2_refinement_description
;
1. Fixed Uiso
 At 1.2 times of:
  All C(H) groups, All C(H,H) groups
 At 1.5 times of:
  All C(H,H,H) groups
2.a Secondary CH2 refined with riding coordinates:
 C3(H3A,H3B), C5(H5A,H5B), C4(H4A,H4B), C2(H2A,H2B), C24(H24A,H24B), C21(H21A,
 H21B), C22(H22A,H22B), C23(H23A,H23B)
2.b Aromatic/amide H refined with riding coordinates:
 C10(H10), C8(H8), C16(H16), C7(H7), C17(H17), C20(H20), C14(H14), C19(H19),
 C11(H11)
2.c Idealised Me refined as rotating group:
 C1(H1A,H1B,H1C), C25(H25A,H25B,H25C)
;
_olex2_submission_special_instructions 'No special instructions were received'
_site XU

loop_
_space_group_symop_operation_xyz
'x, y, z'
'x, -y, z+1/2'
'x+1/2, y+1/2, z'
'x+1/2, -y+1/2, z+1/2'

loop_
_atom_site_label
_atom_site_type_symbol
_atom_site_fract_x
_atom_site_fract_y
_atom_site_fract_z
_atom_site_U_iso_or_equiv
_atom_site_adp_type
_atom_site_occupancy
_atom_site_site_symmetry_order
_atom_site_calc_flag
_atom_site_refinement_flags_posn
_atom_site_refinement_flags_adp
_atom_site_refinement_flags_occupancy
_atom_site_disorder_assembly
_atom_site_disorder_group
O1 O 0.63054(7) 0.7732(5) 0.7776(4) 0.0260(8) Uani 1 1 d . . . . .
O2 O 0.37211(7) 0.7798(6) 0.2092(5) 0.0303(9) Uani 1 1 d . . . . .
C12 C 0.51441(11) 0.7536(6) 0.4187(6) 0.0192(10) Uani 1 1 d . . . . .
N1 N 0.50882(9) 0.7964(6) 0.0296(6) 0.0312(9) Uani 1 1 d . . . . .
C10 C 0.55178(10) 0.6603(6) 0.6949(6) 0.0191(10) Uani 1 1 d . . . . .
H10 H 0.536683 0.595242 0.758722 0.023 Uiso 1 1 calc R U . . .
C8 C 0.56779(10) 0.8359(6) 0.4143(6) 0.0210(11) Uani 1 1 d . . . . .
H8 H 0.563908 0.892655 0.284682 0.025 Uiso 1 1 calc R U . . .
C16 C 0.45050(11) 0.6503(7) 0.2620(7) 0.0250(11) Uani 1 1 d . . . . .
H16 H 0.464634 0.581368 0.192651 0.030 Uiso 1 1 calc R U . . .
C15 C 0.45940(11) 0.7452(7) 0.4427(6) 0.0219(11) Uani 1 1 d . . . . .
C7 C 0.59596(11) 0.8387(7) 0.5053(7) 0.0239(11) Uani 1 1 d . . . . .
H7 H 0.611325 0.897454 0.438141 0.029 Uiso 1 1 calc R U . . .
C9 C 0.54480(10) 0.7505(6) 0.5103(6) 0.0201(11) Uani 1 1 d . . . . .
C17 C 0.42153(11) 0.6551(7) 0.1828(7) 0.0263(11) Uani 1 1 d . . . . .
H17 H 0.415829 0.588400 0.061307 0.032 Uiso 1 1 calc R U . . .
C13 C 0.51106(10) 0.7785(6) 0.2015(7) 0.0242(9) Uani 1 1 d . . . . .
C6 C 0.60207(10) 0.7561(7) 0.6952(7) 0.0222(12) Uani 1 1 d . . . . .
C20 C 0.43768(10) 0.8376(7) 0.5456(7) 0.0232(11) Uani 1 1 d . . . . .
H20 H 0.442918 0.897482 0.671897 0.028 Uiso 1 1 calc R U . . .
C3 C 0.67817(10) 0.7116(7) 1.2602(7) 0.0249(10) Uani 1 1 d . . . . .
H3A H 0.664455 0.752967 1.361172 0.030 Uiso 1 1 calc R U . . .
H3B H 0.678334 0.571459 1.258807 0.030 Uiso 1 1 calc R U . . .
C14 C 0.49029(11) 0.7472(7) 0.5243(7) 0.0222(10) Uani 1 1 d . . . . .
H14 H 0.493567 0.743610 0.667968 0.027 Uiso 1 1 calc R U . . .
C5 C 0.63696(11) 0.7095(8) 0.9823(7) 0.0258(11) Uani 1 1 d . . . . .
H5A H 0.636711 0.569490 0.987857 0.031 Uiso 1 1 calc R U . . .
H5B H 0.622061 0.758530 1.071067 0.031 Uiso 1 1 calc R U . . .
C4 C 0.66712(11) 0.7832(7) 1.0520(7) 0.0265(11) Uani 1 1 d . . . . .
H4A H 0.666496 0.923284 1.055003 0.032 Uiso 1 1 calc R U . . .
H4B H 0.681243 0.745306 0.952260 0.032 Uiso 1 1 calc R U . . .
C18 C 0.40075(11) 0.7581(7) 0.2819(7) 0.0256(12) Uani 1 1 d . . . . .
C19 C 0.40884(11) 0.8430(7) 0.4665(7) 0.0259(11) Uani 1 1 d . . . . .
H19 H 0.394408 0.905490 0.539201 0.031 Uiso 1 1 calc R U . . .
C11 C 0.57994(11) 0.6622(7) 0.7888(7) 0.0221(10) Uani 1 1 d . . . . .
H11 H 0.584075 0.600151 0.915298 0.027 Uiso 1 1 calc R U . . .
C2 C 0.70883(11) 0.7829(8) 1.3239(7) 0.0294(12) Uani 1 1 d . . . . .
H2A H 0.722238 0.747253 1.218677 0.035 Uiso 1 1 calc R U . . .
H2B H 0.708358 0.922881 1.330984 0.035 Uiso 1 1 calc R U . . .
C24 C 0.29158(11) 0.7872(9) -0.3227(7) 0.0358(14) Uani 1 1 d . . . . .
H24A H 0.292160 0.926938 -0.333673 0.043 Uiso 1 1 calc R U . . .
H24B H 0.278301 0.754578 -0.215629 0.043 Uiso 1 1 calc R U . . .
C21 C 0.36421(11) 0.7116(8) 0.0077(7) 0.0297(12) Uani 1 1 d . . . . .
H21A H 0.364074 0.571462 0.005975 0.036 Uiso 1 1 calc R U . . .
H21B H 0.378524 0.756738 -0.087444 0.036 Uiso 1 1 calc R U . . .
C22 C 0.33398(11) 0.7873(9) -0.0530(7) 0.0314(12) Uani 1 1 d . . . . .
H22A H 0.334713 0.927368 -0.055723 0.038 Uiso 1 1 calc R U . . .
H22B H 0.320316 0.749301 0.049744 0.038 Uiso 1 1 calc R U . . .
C23 C 0.32225(11) 0.7152(9) -0.2603(7) 0.0306(11) Uani 1 1 d . . . . .
H23A H 0.335805 0.755070 -0.362991 0.037 Uiso 1 1 calc R U . . .
H23B H 0.321936 0.575105 -0.257938 0.037 Uiso 1 1 calc R U . . .
C1 C 0.72107(14) 0.7068(9) 1.5259(8) 0.0391(14) Uani 1 1 d . . . . .
H1A H 0.722462 0.568519 1.518581 0.059 Uiso 1 1 calc R U . . .
H1B H 0.708006 0.742056 1.631373 0.059 Uiso 1 1 calc R U . . .
H1C H 0.740694 0.760157 1.559075 0.059 Uiso 1 1 calc R U . . .
C25 C 0.27910(13) 0.7057(11) -0.5232(8) 0.0493(17) Uani 1 1 d . . . . .
H25A H 0.292810 0.729792 -0.628087 0.074 Uiso 1 1 calc R U . . .
H25B H 0.260120 0.765639 -0.562259 0.074 Uiso 1 1 calc R U . . .
H25C H 0.276306 0.568917 -0.508844 0.074 Uiso 1 1 calc R U . . .

loop_
_atom_site_aniso_label
_atom_site_aniso_U_11
_atom_site_aniso_U_22
_atom_site_aniso_U_33
_atom_site_aniso_U_23
_atom_site_aniso_U_13
_atom_site_aniso_U_12
O1 0.0229(18) 0.033(2) 0.0214(16) 0.0036(15) 0.0003(13) -0.0028(16)
O2 0.0259(19) 0.042(2) 0.0225(17) -0.0036(17) -0.0010(14) 0.0022(18)
C12 0.033(3) 0.010(2) 0.015(2) -0.0014(15) -0.0023(17) -0.0014(17)
N1 0.039(3) 0.034(2) 0.020(2) -0.0001(16) -0.0002(16) 0.0024(16)
C10 0.028(3) 0.013(2) 0.017(2) -0.0008(17) 0.0037(19) -0.0030(17)
C8 0.031(3) 0.019(3) 0.013(2) 0.0012(17) 0.0003(18) 0.002(2)
C16 0.032(3) 0.023(3) 0.019(2) -0.0058(18) -0.0027(19) 0.002(2)
C15 0.034(3) 0.019(3) 0.012(2) -0.0016(17) -0.0005(19) 0.0003(19)
C7 0.025(3) 0.025(3) 0.022(2) -0.001(2) 0.0046(19) -0.001(2)
C9 0.028(3) 0.013(3) 0.020(2) -0.0034(16) 0.0024(18) 0.0018(18)
C17 0.034(3) 0.024(3) 0.021(2) -0.0073(19) -0.002(2) 0.001(2)
C13 0.028(2) 0.023(2) 0.021(2) 0.0013(18) -0.0013(16) 0.0008(18)
C6 0.029(3) 0.018(3) 0.020(2) -0.0044(18) 0.0017(19) 0.001(2)
C20 0.027(3) 0.025(3) 0.018(2) -0.0013(19) 0.0021(19) -0.001(2)
C3 0.026(3) 0.022(2) 0.026(2) 0.0019(19) 0.001(2) 0.0020(19)
C14 0.030(2) 0.020(3) 0.017(2) 0.0001(17) 0.0006(17) -0.0018(17)
C5 0.033(3) 0.021(3) 0.023(2) 0.003(2) -0.001(2) 0.002(2)
C4 0.031(3) 0.022(2) 0.027(2) 0.005(2) 0.003(2) -0.001(2)
C18 0.022(3) 0.029(3) 0.026(2) 0.000(2) -0.0009(19) -0.002(2)
C19 0.036(3) 0.022(3) 0.020(2) 0.0007(19) 0.006(2) 0.000(2)
C11 0.028(3) 0.020(3) 0.019(2) 0.0016(18) 0.0012(19) 0.001(2)
C2 0.036(3) 0.029(3) 0.023(2) 0.002(2) 0.000(2) 0.001(2)
C24 0.024(3) 0.059(4) 0.024(2) -0.002(2) -0.004(2) 0.004(3)
C21 0.023(3) 0.043(3) 0.022(2) -0.006(2) -0.0048(19) 0.001(2)
C22 0.026(3) 0.046(3) 0.022(2) -0.001(2) -0.0043(19) 0.001(2)
C23 0.023(2) 0.043(3) 0.025(2) -0.004(2) -0.0011(19) 0.000(2)
C1 0.043(3) 0.047(4) 0.025(3) 0.006(2) -0.005(2) -0.003(3)
C25 0.033(3) 0.085(5) 0.028(3) -0.009(3) -0.008(2) 0.005(3)

loop_
_atom_type_symbol
_atom_type_description
_atom_type_scat_dispersion_real
_atom_type_scat_dispersion_imag
_atom_type_scat_source
C C 0.0033 0.0016 'International Tables Vol C Tables 4.2.6.8 and 6.1.1.4'
H H 0.0000 0.0000 'International Tables Vol C Tables 4.2.6.8 and 6.1.1.4'
N N 0.0061 0.0033 'International Tables Vol C Tables 4.2.6.8 and 6.1.1.4'
O O 0.0106 0.0060 'International Tables Vol C Tables 4.2.6.8 and 6.1.1.4'

loop_
_geom_angle_atom_site_label_1
_geom_angle_atom_site_label_2
_geom_angle_atom_site_label_3
_geom_angle
_geom_angle_site_symmetry_1
_geom_angle_site_symmetry_3
_geom_angle_publ_flag
C6 O1 C5 117.9(4) . . ?
C18 O2 C21 117.2(4) . . ?
C13 C12 C9 116.1(4) . . ?
C14 C12 C9 124.5(3) . . ?
C14 C12 C13 119.2(4) . . ?
C9 C10 H10 118.9 . . ?
C11 C10 H10 118.9 . . ?
C11 C10 C9 122.3(4) . . ?
C7 C8 H8 119.6 . . ?
C7 C8 C9 120.8(4) . . ?
C9 C8 H8 119.6 . . ?
C15 C16 H16 119.4 . . ?
C17 C16 H16 119.4 . . ?
C17 C16 C15 121.2(5) . . ?
C16 C15 C14 121.8(4) . . ?
C20 C15 C16 117.7(4) . . ?
C20 C15 C14 120.5(4) . . ?
C8 C7 H7 119.8 . . ?
C8 C7 C6 120.4(4) . . ?
C6 C7 H7 119.8 . . ?
C10 C9 C12 121.1(4) . . ?
C10 C9 C8 117.6(4) . . ?
C8 C9 C12 121.3(4) . . ?
C16 C17 H17 120.1 . . ?
C16 C17 C18 119.8(4) . . ?
C18 C17 H17 120.1 . . ?
N1 C13 C12 178.8(5) . . ?
O1 C6 C7 116.2(4) . . ?
O1 C6 C11 124.0(4) . . ?
C11 C6 C7 119.8(4) . . ?
C15 C20 H20 119.5 . . ?
C19 C20 C15 121.0(4) . . ?
C19 C20 H20 119.5 . . ?
H3A C3 H3B 107.9 . . ?
C4 C3 H3A 109.1 . . ?
C4 C3 H3B 109.1 . . ?
C2 C3 H3A 109.1 . . ?
C2 C3 H3B 109.1 . . ?
C2 C3 C4 112.3(4) . . ?
C12 C14 C15 127.3(4) . . ?
C12 C14 H14 116.3 . . ?
C15 C14 H14 116.3 . . ?
O1 C5 H5A 110.2 . . ?
O1 C5 H5B 110.2 . . ?
O1 C5 C4 107.4(4) . . ?
H5A C5 H5B 108.5 . . ?
C4 C5 H5A 110.2 . . ?
C4 C5 H5B 110.2 . . ?
C3 C4 H4A 108.9 . . ?
C3 C4 H4B 108.9 . . ?
C5 C4 C3 113.4(4) . . ?
C5 C4 H4A 108.9 . . ?
C5 C4 H4B 108.9 . . ?
H4A C4 H4B 107.7 . . ?
O2 C18 C17 123.9(4) . . ?
O2 C18 C19 116.6(5) . . ?
C19 C18 C17 119.6(5) . . ?
C20 C19 C18 120.5(5) . . ?
C20 C19 H19 119.8 . . ?
C18 C19 H19 119.8 . . ?
C10 C11 C6 119.0(4) . . ?
C10 C11 H11 120.5 . . ?
C6 C11 H11 120.5 . . ?
C3 C2 H2A 108.8 . . ?
C3 C2 H2B 108.8 . . ?
H2A C2 H2B 107.7 . . ?
C1 C2 C3 113.7(5) . . ?
C1 C2 H2A 108.8 . . ?
C1 C2 H2B 108.8 . . ?
H24A C24 H24B 107.8 . . ?
C23 C24 H24A 109.0 . . ?
C23 C24 H24B 109.0 . . ?
C23 C24 C25 113.0(5) . . ?
C25 C24 H24A 109.0 . . ?
C25 C24 H24B 109.0 . . ?
O2 C21 H21A 110.3 . . ?
O2 C21 H21B 110.3 . . ?
O2 C21 C22 106.9(4) . . ?
H21A C21 H21B 108.6 . . ?
C22 C21 H21A 110.3 . . ?
C22 C21 H21B 110.3 . . ?
C21 C22 H22A 109.2 . . ?
C21 C22 H22B 109.2 . . ?
C21 C22 C23 112.1(4) . . ?
H22A C22 H22B 107.9 . . ?
C23 C22 H22A 109.2 . . ?
C23 C22 H22B 109.2 . . ?
C24 C23 C22 112.9(5) . . ?
C24 C23 H23A 109.0 . . ?
C24 C23 H23B 109.0 . . ?
C22 C23 H23A 109.0 . . ?
C22 C23 H23B 109.0 . . ?
H23A C23 H23B 107.8 . . ?
C2 C1 H1A 109.5 . . ?
C2 C1 H1B 109.5 . . ?
C2 C1 H1C 109.5 . . ?
H1A C1 H1B 109.5 . . ?
H1A C1 H1C 109.5 . . ?
H1B C1 H1C 109.5 . . ?
C24 C25 H25A 109.5 . . ?
C24 C25 H25B 109.5 . . ?
C24 C25 H25C 109.5 . . ?
H25A C25 H25B 109.5 . . ?
H25A C25 H25C 109.5 . . ?
H25B C25 H25C 109.5 . . ?

loop_
_geom_bond_atom_site_label_1
_geom_bond_atom_site_label_2
_geom_bond_distance
_geom_bond_site_symmetry_2
_geom_bond_publ_flag
O1 C6 1.374(6) . ?
O1 C5 1.434(5) . ?
O2 C18 1.365(6) . ?
O2 C21 1.436(5) . ?
C12 C9 1.470(6) . ?
C12 C13 1.442(6) . ?
C12 C14 1.343(5) . ?
N1 C13 1.139(5) . ?
C10 H10 0.9500 . ?
C10 C9 1.392(6) . ?
C10 C11 1.383(6) . ?
C8 H8 0.9500 . ?
C8 C7 1.377(7) . ?
C8 C9 1.399(6) . ?
C16 H16 0.9500 . ?
C16 C15 1.403(6) . ?
C16 C17 1.384(7) . ?
C15 C20 1.401(7) . ?
C15 C14 1.469(6) . ?
C7 H7 0.9500 . ?
C7 C6 1.393(7) . ?
C17 H17 0.9500 . ?
C17 C18 1.393(7) . ?
C6 C11 1.388(6) . ?
C20 H20 0.9500 . ?
C20 C19 1.378(7) . ?
C3 H3A 0.9900 . ?
C3 H3B 0.9900 . ?
C3 C4 1.516(6) . ?
C3 C2 1.515(6) . ?
C14 H14 0.9500 . ?
C5 H5A 0.9900 . ?
C5 H5B 0.9900 . ?
C5 C4 1.509(7) . ?
C4 H4A 0.9900 . ?
C4 H4B 0.9900 . ?
C18 C19 1.384(7) . ?
C19 H19 0.9500 . ?
C11 H11 0.9500 . ?
C2 H2A 0.9900 . ?
C2 H2B 0.9900 . ?
C2 C1 1.507(7) . ?
C24 H24A 0.9900 . ?
C24 H24B 0.9900 . ?
C24 C23 1.515(7) . ?
C24 C25 1.516(7) . ?
C21 H21A 0.9900 . ?
C21 H21B 0.9900 . ?
C21 C22 1.504(7) . ?
C22 H22A 0.9900 . ?
C22 H22B 0.9900 . ?
C22 C23 1.520(6) . ?
C23 H23A 0.9900 . ?
C23 H23B 0.9900 . ?
C1 H1A 0.9800 . ?
C1 H1B 0.9800 . ?
C1 H1C 0.9800 . ?
C25 H25A 0.9800 . ?
C25 H25B 0.9800 . ?
C25 H25C 0.9800 . ?

loop_
_geom_torsion_atom_site_label_1
_geom_torsion_atom_site_label_2
_geom_torsion_atom_site_label_3
_geom_torsion_atom_site_label_4
_geom_torsion
_geom_torsion_site_symmetry_1
_geom_torsion_site_symmetry_2
_geom_torsion_site_symmetry_3
_geom_torsion_site_symmetry_4
_geom_torsion_publ_flag
O1 C6 C11 C10 177.5(4) . . . . ?
O1 C5 C4 C3 -174.6(4) . . . . ?
O2 C18 C19 C20 -176.2(5) . . . . ?
O2 C21 C22 C23 -176.6(4) . . . . ?
C8 C7 C6 O1 -177.3(4) . . . . ?
C8 C7 C6 C11 3.2(7) . . . . ?
C16 C15 C20 C19 -3.2(7) . . . . ?
C16 C15 C14 C12 35.8(8) . . . . ?
C16 C17 C18 O2 176.1(4) . . . . ?
C16 C17 C18 C19 -4.8(8) . . . . ?
C15 C16 C17 C18 0.9(8) . . . . ?
C15 C20 C19 C18 -0.5(7) . . . . ?
C7 C8 C9 C12 177.4(4) . . . . ?
C7 C8 C9 C10 -3.4(6) . . . . ?
C7 C6 C11 C10 -3.0(7) . . . . ?
C9 C12 C14 C15 -178.4(3) . . . . ?
C9 C10 C11 C6 -0.4(7) . . . . ?
C9 C8 C7 C6 0.1(7) . . . . ?
C17 C16 C15 C20 3.0(7) . . . . ?
C17 C16 C15 C14 -177.7(5) . . . . ?
C17 C18 C19 C20 4.6(7) . . . . ?
C13 C12 C9 C10 -155.7(4) . . . . ?
C13 C12 C9 C8 23.5(6) . . . . ?
C13 C12 C14 C15 6.2(8) . . . . ?
C6 O1 C5 C4 -167.3(4) . . . . ?
C20 C15 C14 C12 -144.9(6) . . . . ?
C14 C12 C9 C10 28.8(7) . . . . ?
C14 C12 C9 C8 -152.0(5) . . . . ?
C14 C15 C20 C19 177.4(4) . . . . ?
C5 O1 C6 C7 172.9(4) . . . . ?
C5 O1 C6 C11 -7.5(7) . . . . ?
C4 C3 C2 C1 -177.2(5) . . . . ?
C18 O2 C21 C22 -168.3(4) . . . . ?
C11 C10 C9 C12 -177.2(4) . . . . ?
C11 C10 C9 C8 3.6(6) . . . . ?
C2 C3 C4 C5 178.3(4) . . . . ?
C21 O2 C18 C17 -7.9(8) . . . . ?
C21 O2 C18 C19 173.0(4) . . . . ?
C21 C22 C23 C24 179.0(5) . . . . ?
C25 C24 C23 C22 -176.4(5) . . . . ?
